data_2210647
loop_
_publ_author_name
'Yang-Jian Hu'

_publ_section_title Dichloro{2,4-dichloro-6-[2-(isopropylammonio)ethyliminomethyl]phenolato}zinc(II)
_journal_coeditor_code HG2101
_journal_issue 10
_journal_name_full 'Acta Crystallographica Section E'
_journal_page_first m2515
_journal_page_last m2516
_journal_paper_doi 10.1107/S1600536806035458
_journal_volume 62
_journal_year 2006
_chemical_formula_iupac '[Zn Cl2 (C12 H16 Cl2 N2 O)]'
_chemical_formula_moiety 'C12 H16 Cl4 N2 O Zn'
_chemical_formula_sum 'C12 H16 Cl4 N2 O Zn'
_chemical_formula_weight 411.44
_chemical_name_systematic Dichloro{2,4-dichloro-6-[2-(isopropylammonio)ethyliminomethyl]phenolato}zinc(II)
_space_group_IT_number 14
_symmetry_cell_setting monoclinic
_symmetry_space_group_name_Hall '-P 2ybc'
_symmetry_space_group_name_H-M 'P 1 21/c 1'
_atom_sites_solution_hydrogens geom
_atom_sites_solution_primary direct
_atom_sites_solution_secondary difmap
_audit_creation_method SHELXL-97
_cell_angle_alpha 90.00
_cell_angle_beta 100.143(2)
_cell_angle_gamma 90.00
_cell_formula_units_Z 4
_cell_length_a 12.345(2)
_cell_length_b 10.3900(10)
_cell_length_c 13.569(2)
_cell_measurement_reflns_used 2500
_cell_measurement_temperature 298(2)
_cell_measurement_theta_max 24.9
_cell_measurement_theta_min 2.4
_cell_volume 1713.2(4)
_computing_cell_refinement 'SAINT (Siemens, 1996)'
_computing_data_collection 'SMART (Siemens, 1996)'
_computing_data_reduction SAINT
_computing_molecular_graphics 'SHELXTL (Sheldrick, 1997)'
_computing_publication_material SHELXTL
_computing_structure_refinement 'SHELXL97 (Sheldrick, 1997)'
_computing_structure_solution 'SHELXS97 (Sheldrick, 1997)'
_diffrn_ambient_temperature 298(2)
_diffrn_measured_fraction_theta_full 0.992
_diffrn_measured_fraction_theta_max 0.992
_diffrn_measurement_device_type 'Bruker SMART APEX area detector'
_diffrn_measurement_method \w
_diffrn_radiation_monochromator graphite
_diffrn_radiation_source 'fine-focus sealed tube'
_diffrn_radiation_type MoK\a
_diffrn_radiation_wavelength 0.71073
_diffrn_reflns_av_R_equivalents 0.0489
_diffrn_reflns_av_sigmaI/netI 0.0524
_diffrn_reflns_limit_h_max 15
_diffrn_reflns_limit_h_min -16
_diffrn_reflns_limit_k_max 13
_diffrn_reflns_limit_k_min -13
_diffrn_reflns_limit_l_max 17
_diffrn_reflns_limit_l_min -17
_diffrn_reflns_number 14232
_diffrn_reflns_theta_full 27.50
_diffrn_reflns_theta_max 27.50
_diffrn_reflns_theta_min 1.68
_diffrn_standards_decay_% 0
_diffrn_standards_number 0
_exptl_absorpt_coefficient_mu 2.053
_exptl_absorpt_correction_T_max 0.7482
_exptl_absorpt_correction_T_min 0.6609
_exptl_absorpt_correction_type multi-scan
_exptl_absorpt_process_details '(SADABS; Sheldrick, 1996)'
_exptl_crystal_colour colourless
_exptl_crystal_density_diffrn 1.595
_exptl_crystal_density_method 'not measured'
_exptl_crystal_description block
_exptl_crystal_F_000 832
_exptl_crystal_size_max 0.22
_exptl_crystal_size_mid 0.18
_exptl_crystal_size_min 0.15
_refine_diff_density_max 0.368
_refine_diff_density_min -0.387
_refine_ls_extinction_method none
_refine_ls_goodness_of_fit_ref 1.038
_refine_ls_hydrogen_treatment constr
_refine_ls_matrix_type full
_refine_ls_number_parameters 183
_refine_ls_number_reflns 3902
_refine_ls_number_restraints 0
_refine_ls_restrained_S_all 1.038
_refine_ls_R_factor_all 0.0672
_refine_ls_R_factor_gt 0.0439
_refine_ls_shift/su_max 0.000
_refine_ls_shift/su_mean 0.000
_refine_ls_structure_factor_coef Fsqd
_refine_ls_weighting_details 'calc w=1/[\s^2^(Fo^2^)+(0.039P)^2^+0.3267P] where P=(Fo^2^+2Fc^2^)/3'
_refine_ls_weighting_scheme calc
_refine_ls_wR_factor_gt 0.0903
_refine_ls_wR_factor_ref 0.0995
_reflns_number_gt 2856
_reflns_number_total 3902
_reflns_threshold_expression I>2\s(I)
_cod_data_source_file hg2101.cif
_cod_data_source_block I
_cod_original_sg_symbol_H-M 'P 21/c'
_cod_database_code 2210647
_cod_database_fobs_code 2210647

loop_
_symmetry_equiv_pos_as_xyz
'x, y, z'
'-x, y+1/2, -z+1/2'
'-x, -y, -z'
'x, -y-1/2, z-1/2'

loop_
_atom_site_type_symbol
_atom_site_label
_atom_site_fract_x
_atom_site_fract_y
_atom_site_fract_z
_atom_site_U_iso_or_equiv
_atom_site_adp_type
_atom_site_calc_flag
_atom_site_refinement_flags
_atom_site_occupancy
Zn Zn1 0.00479(3) 0.25619(3) 0.18945(3) 0.03594(13) Uani d . 1
Cl Cl1 -0.30759(7) 0.44076(9) -0.02163(6) 0.0525(2) Uani d . 1
Cl Cl2 -0.54266(10) 0.3959(2) 0.27164(11) 0.1300(7) Uani d . 1
Cl Cl3 0.14687(7) 0.39047(8) 0.19548(6) 0.0470(2) Uani d . 1
Cl Cl4 0.04530(7) 0.06552(8) 0.12668(6) 0.0486(2) Uani d . 1
O O1 -0.13014(17) 0.3308(2) 0.12093(15) 0.0416(5) Uani d . 1
N N1 -0.0440(2) 0.2257(2) 0.32146(18) 0.0347(6) Uani d . 1
N N2 0.1562(2) 0.3467(2) 0.43787(18) 0.0371(6) Uani d . 1
H H2A 0.1256 0.3678 0.4912 0.045 Uiso calc R 1
H H2B 0.1190 0.3888 0.3844 0.045 Uiso calc R 1
C C1 -0.2297(3) 0.3069(3) 0.2577(2) 0.0385(7) Uani d . 1
C C2 -0.2191(2) 0.3431(3) 0.1594(2) 0.0361(7) Uani d . 1
C C3 -0.3144(3) 0.3958(3) 0.1003(2) 0.0416(8) Uani d . 1
C C4 -0.4113(3) 0.4123(4) 0.1341(3) 0.0612(11) Uani d . 1
H H4 -0.4719 0.4478 0.0925 0.073 Uiso calc R 1
C C5 -0.4182(3) 0.3763(5) 0.2295(3) 0.0667(12) Uani d . 1
C C6 -0.3306(3) 0.3229(4) 0.2904(3) 0.0575(10) Uani d . 1
H H6 -0.3376 0.2966 0.3545 0.069 Uiso calc R 1
C C7 -0.1432(3) 0.2514(3) 0.3308(2) 0.0419(8) Uani d . 1
H H7 -0.1618 0.2319 0.3926 0.050 Uiso calc R 1
C C8 0.0259(3) 0.1623(3) 0.4060(2) 0.0424(8) Uani d . 1
H H8A 0.0231 0.0699 0.3952 0.051 Uiso calc R 1
H H8B -0.0030 0.1799 0.4667 0.051 Uiso calc R 1
C C9 0.1429(3) 0.2057(3) 0.4200(3) 0.0425(8) Uani d . 1
H H9A 0.1850 0.1601 0.4764 0.051 Uiso calc R 1
H H9B 0.1730 0.1833 0.3609 0.051 Uiso calc R 1
C C10 0.2739(3) 0.3923(3) 0.4561(3) 0.0512(9) Uani d . 1
H H10 0.3117 0.3535 0.4057 0.061 Uiso calc R 1
C C11 0.2747(3) 0.5363(4) 0.4442(3) 0.0710(12) Uani d . 1
H H11A 0.2432 0.5586 0.3766 0.107 Uiso calc R 1
H H11B 0.3491 0.5671 0.4592 0.107 Uiso calc R 1
H H11C 0.2324 0.5750 0.4893 0.107 Uiso calc R 1
C C12 0.3311(3) 0.3488(5) 0.5592(3) 0.0862(15) Uani d . 1
H H12A 0.2940 0.3848 0.6093 0.129 Uiso calc R 1
H H12B 0.4062 0.3776 0.5705 0.129 Uiso calc R 1
H H12C 0.3293 0.2566 0.5629 0.129 Uiso calc R 1

loop_
_atom_site_aniso_label
_atom_site_aniso_U_11
_atom_site_aniso_U_22
_atom_site_aniso_U_33
_atom_site_aniso_U_12
_atom_site_aniso_U_13
_atom_site_aniso_U_23
Zn1 0.0347(2) 0.0450(2) 0.0295(2) 0.00534(16) 0.00941(15) 0.00117(16)
Cl1 0.0439(5) 0.0670(6) 0.0444(5) 0.0078(4) 0.0013(4) 0.0044(4)
Cl2 0.0430(7) 0.262(2) 0.0927(10) 0.0263(9) 0.0342(7) 0.0036(11)
Cl3 0.0439(5) 0.0544(5) 0.0447(5) -0.0057(4) 0.0130(4) 0.0040(4)
Cl4 0.0568(6) 0.0425(5) 0.0512(5) -0.0004(4) 0.0222(4) -0.0068(4)
O1 0.0323(12) 0.0589(15) 0.0357(12) 0.0108(11) 0.0114(10) 0.0102(11)
N1 0.0403(15) 0.0356(14) 0.0292(14) -0.0030(11) 0.0087(11) -0.0008(11)
N2 0.0340(15) 0.0454(16) 0.0322(14) 0.0029(12) 0.0065(11) 0.0026(12)
C1 0.0318(17) 0.0485(19) 0.0368(18) -0.0027(15) 0.0104(14) -0.0039(15)
C2 0.0327(17) 0.0367(17) 0.0392(18) -0.0011(14) 0.0070(14) -0.0046(14)
C3 0.0362(18) 0.047(2) 0.0411(19) 0.0015(15) 0.0062(15) -0.0060(15)
C4 0.0280(19) 0.093(3) 0.061(3) 0.0085(19) 0.0035(17) -0.006(2)
C5 0.033(2) 0.112(4) 0.059(3) 0.005(2) 0.0180(18) -0.006(2)
C6 0.045(2) 0.089(3) 0.043(2) -0.006(2) 0.0206(18) -0.005(2)
C7 0.046(2) 0.0468(19) 0.0363(18) -0.0104(16) 0.0156(15) -0.0025(15)
C8 0.050(2) 0.0382(18) 0.0382(18) -0.0028(16) 0.0069(15) 0.0087(15)
C9 0.046(2) 0.0399(18) 0.0392(19) 0.0073(16) 0.0015(15) 0.0038(15)
C10 0.037(2) 0.059(2) 0.059(2) -0.0066(17) 0.0135(17) 0.0038(18)
C11 0.067(3) 0.064(3) 0.080(3) -0.020(2) 0.009(2) 0.002(2)
C12 0.049(3) 0.102(4) 0.095(4) -0.010(3) -0.022(2) 0.025(3)

loop_
_atom_type_symbol
_atom_type_description
_atom_type_scat_dispersion_real
_atom_type_scat_dispersion_imag
_atom_type_scat_source
C C 0.0033 0.0016 'International Tables Vol C Tables 4.2.6.8 and 6.1.1.4'
H H 0.0000 0.0000 'International Tables Vol C Tables 4.2.6.8 and 6.1.1.4'
N N 0.0061 0.0033 'International Tables Vol C Tables 4.2.6.8 and 6.1.1.4'
O O 0.0106 0.0060 'International Tables Vol C Tables 4.2.6.8 and 6.1.1.4'
Cl Cl 0.1484 0.1585 'International Tables Vol C Tables 4.2.6.8 and 6.1.1.4'
Zn Zn 0.2839 1.4301 'International Tables Vol C Tables 4.2.6.8 and 6.1.1.4'

loop_
_geom_angle_atom_site_label_1
_geom_angle_atom_site_label_2
_geom_angle_atom_site_label_3
_geom_angle
_geom_angle_publ_flag
O1 Zn1 N1 97.15(10) y
O1 Zn1 Cl3 111.98(7) y
N1 Zn1 Cl3 114.97(8) y
O1 Zn1 Cl4 113.82(7) y
N1 Zn1 Cl4 108.66(7) y
Cl3 Zn1 Cl4 109.82(4) y
C2 O1 Zn1 124.47(19) ?
C7 N1 C8 117.2(3) ?
C7 N1 Zn1 119.7(2) ?
C8 N1 Zn1 122.7(2) ?
C9 N2 C10 114.3(2) ?
C9 N2 H2A 108.7 ?
C10 N2 H2A 108.7 ?
C9 N2 H2B 108.7 ?
C10 N2 H2B 108.7 ?
H2A N2 H2B 107.6 ?
C6 C1 C2 120.0(3) ?
C6 C1 C7 114.9(3) ?
C2 C1 C7 125.0(3) ?
O1 C2 C3 119.2(3) ?
O1 C2 C1 125.2(3) ?
C3 C2 C1 115.7(3) ?
C4 C3 C2 123.3(3) ?
C4 C3 Cl1 118.6(3) ?
C2 C3 Cl1 118.1(2) ?
C3 C4 C5 119.3(4) ?
C3 C4 H4 120.4 ?
C5 C4 H4 120.4 ?
C6 C5 C4 120.8(3) ?
C6 C5 Cl2 120.2(3) ?
C4 C5 Cl2 119.0(3) ?
C5 C6 C1 120.9(3) ?
C5 C6 H6 119.6 ?
C1 C6 H6 119.6 ?
N1 C7 C1 128.3(3) ?
N1 C7 H7 115.8 ?
C1 C7 H7 115.8 ?
N1 C8 C9 112.7(3) ?
N1 C8 H8A 109.0 ?
C9 C8 H8A 109.0 ?
N1 C8 H8B 109.0 ?
C9 C8 H8B 109.0 ?
H8A C8 H8B 107.8 ?
N2 C9 C8 113.2(3) ?
N2 C9 H9A 108.9 ?
C8 C9 H9A 108.9 ?
N2 C9 H9B 108.9 ?
C8 C9 H9B 108.9 ?
H9A C9 H9B 107.7 ?
C11 C10 N2 108.6(3) ?
C11 C10 C12 112.5(3) ?
N2 C10 C12 109.7(3) ?
C11 C10 H10 108.7 ?
N2 C10 H10 108.7 ?
C12 C10 H10 108.7 ?
C10 C11 H11A 109.5 ?
C10 C11 H11B 109.5 ?
H11A C11 H11B 109.5 ?
C10 C11 H11C 109.5 ?
H11A C11 H11C 109.5 ?
H11B C11 H11C 109.5 ?
C10 C12 H12A 109.5 ?
C10 C12 H12B 109.5 ?
H12A C12 H12B 109.5 ?
C10 C12 H12C 109.5 ?
H12A C12 H12C 109.5 ?
H12B C12 H12C 109.5 ?

loop_
_geom_bond_atom_site_label_1
_geom_bond_atom_site_label_2
_geom_bond_distance
_geom_bond_publ_flag
Zn1 O1 1.922(2) y
Zn1 N1 2.013(3) y
Zn1 Cl3 2.2314(9) y
Zn1 Cl4 2.2473(9) y
Cl1 C3 1.735(3) ?
Cl2 C5 1.743(4) ?
O1 C2 1.303(3) ?
N1 C7 1.282(4) ?
N1 C8 1.465(4) ?
N2 C9 1.489(4) ?
N2 C10 1.507(4) ?
N2 H2A 0.9000 ?
N2 H2B 0.9000 ?
C1 C6 1.404(4) ?
C1 C2 1.414(4) ?
C1 C7 1.443(5) ?
C2 C3 1.412(4) ?
C3 C4 1.365(4) ?
C4 C5 1.365(5) ?
C4 H4 0.9300 ?
C5 C6 1.358(5) ?
C6 H6 0.9300 ?
C7 H7 0.9300 ?
C8 C9 1.494(4) ?
C8 H8A 0.9700 ?
C8 H8B 0.9700 ?
C9 H9A 0.9700 ?
C9 H9B 0.9700 ?
C10 C11 1.505(5) ?
C10 C12 1.520(5) ?
C10 H10 0.9800 ?
C11 H11A 0.9600 ?
C11 H11B 0.9600 ?
C11 H11C 0.9600 ?
C12 H12A 0.9600 ?
C12 H12B 0.9600 ?
C12 H12C 0.9600 ?

loop_
_geom_hbond_atom_site_label_D
_geom_hbond_atom_site_label_H
_geom_hbond_atom_site_label_A
_geom_hbond_site_symmetry_A
_geom_hbond_distance_DH
_geom_hbond_distance_HA
_geom_hbond_distance_DA
_geom_hbond_angle_DHA
N2 H2A Cl4 4_566 0.90 2.34 3.241(3) 177
N2 H2B Cl3 . 0.90 2.65 3.302(3) 130
N2 H2B Cl4 2 0.90 2.72 3.369(3) 130
C9 H9A Cl1 2_545 0.97 2.74 3.553(3) 141
C10 H10 Cl2 1_655 0.98 2.81 3.660(3) 146
